data_7228339
loop_
_publ_author_name
'Guo, Yong'
'Yang, Ruige'
'Xu, Hui'

_publ_section_title
;
 Semisynthesis of esters and oxime esters/sulfonates from furyl-ring-based
 acetylation derivatives of fraxinellone as insecticidal agents
;
_journal_issue 45
_journal_name_full 'RSC Adv.'
_journal_page_first 28009
_journal_paper_doi 10.1039/C7RA03588H
_journal_volume 7
_journal_year 2017
_chemical_formula_moiety 'C23 H22 F N O5'
_chemical_formula_sum 'C23 H22 F N O5'
_chemical_formula_weight 411.41
_chemical_name_systematic
;
 ?
;
_space_group_crystal_system orthorhombic
_space_group_IT_number 19
_space_group_name_Hall 'P 2ac 2ab'
_space_group_name_H-M_alt 'P 21 21 21'
_symmetry_space_group_name_Hall 'P 2ac 2ab'
_symmetry_space_group_name_H-M 'P 21 21 21'
_atom_sites_solution_hydrogens geom
_atom_sites_solution_primary direct
_audit_creation_date 2015-08-18
_audit_creation_method
;
Olex2 1.2
(compiled 2015.01.26 svn.r3150 for OlexSys, GUI svn.r4998)
;
_audit_update_record
;
2016-12-29 deposited with the CCDC.
2017-05-23 downloaded from the CCDC.
;
_cell_angle_alpha 90
_cell_angle_beta 90
_cell_angle_gamma 90
_cell_formula_units_Z 4
_cell_length_a 5.7078(4)
_cell_length_b 17.2420(12)
_cell_length_c 21.441(3)
_cell_measurement_reflns_used 758
_cell_measurement_temperature 293(2)
_cell_measurement_theta_max 19.3630
_cell_measurement_theta_min 3.6590
_cell_volume 2110.1(4)
_computing_cell_refinement
;
CrysAlisPro, Agilent Technologies,
Version 1.171.36.28 (release 01-02-2013 CrysAlis171 .NET)
(compiled Feb  1 2013,16:14:44)
;
_computing_data_collection
;
CrysAlisPro, Agilent Technologies,
Version 1.171.36.28 (release 01-02-2013 CrysAlis171 .NET)
(compiled Feb  1 2013,16:14:44)
;
_computing_data_reduction
;
CrysAlisPro, Agilent Technologies,
Version 1.171.36.28 (release 01-02-2013 CrysAlis171 .NET)
(compiled Feb  1 2013,16:14:44)
;
_computing_molecular_graphics 'Olex2 (Dolomanov et al., 2009)'
_computing_publication_material 'Olex2 (Dolomanov et al., 2009)'
_computing_structure_refinement 'ShelXL (Sheldrick, 2008)'
_computing_structure_solution 'ShelXS (Sheldrick, 2008)'
_diffrn_ambient_temperature 293(2)
_diffrn_detector_area_resol_mean 16.0733
_diffrn_measured_fraction_theta_full 0.996
_diffrn_measured_fraction_theta_max 0.901
_diffrn_measurement_details
;
#__ type_ start__ end____ width___ exp.time_
  1 omega  -30.00   13.50   1.5000   20.0000
omega____ theta____ kappa____ phi______ frames
    -       22.6512  -57.0000 -150.0000 29

#__ type_ start__ end____ width___ exp.time_
  2 omega  -46.00   56.00   1.5000   20.0000
omega____ theta____ kappa____ phi______ frames
    -       22.6512  -38.0000 -120.0000 68
;
_diffrn_measurement_device_type 'SuperNova, Dual, Cu at zero, Eos'
_diffrn_measurement_method '\w scans'
_diffrn_orient_matrix_UB_11 0.0633730000
_diffrn_orient_matrix_UB_12 -0.0100135000
_diffrn_orient_matrix_UB_13 -0.0273623000
_diffrn_orient_matrix_UB_21 0.0255407000
_diffrn_orient_matrix_UB_22 -0.0368058000
_diffrn_orient_matrix_UB_23 0.0130264000
_diffrn_orient_matrix_UB_31 -0.1037956000
_diffrn_orient_matrix_UB_32 -0.0152066000
_diffrn_orient_matrix_UB_33 -0.0134201000
_diffrn_radiation_monochromator mirror
_diffrn_radiation_type MoK\a
_diffrn_radiation_wavelength 0.710
_diffrn_reflns_av_R_equivalents 0.0424
_diffrn_reflns_av_unetI/netI 0.1169
_diffrn_reflns_Laue_measured_fraction_full 0.996
_diffrn_reflns_Laue_measured_fraction_max 0.901
_diffrn_reflns_limit_h_max 3
_diffrn_reflns_limit_h_min -7
_diffrn_reflns_limit_k_max 22
_diffrn_reflns_limit_k_min -10
_diffrn_reflns_limit_l_max 15
_diffrn_reflns_limit_l_min -26
_diffrn_reflns_number 5598
_diffrn_reflns_point_group_measured_fraction_full 0.927
_diffrn_reflns_point_group_measured_fraction_max 0.799
_diffrn_reflns_theta_full 25.500
_diffrn_reflns_theta_max 28.527
_diffrn_reflns_theta_min 3.666
_diffrn_source 'SuperNova (Mo) X-ray Source'
_exptl_absorpt_coefficient_mu 0.097
_exptl_absorpt_correction_T_max 1.00000
_exptl_absorpt_correction_T_min 0.19791
_exptl_absorpt_correction_type multi-scan
_exptl_absorpt_process_details
;
CrysAlisPro, Agilent Technologies,
Version 1.171.36.28 (release 01-02-2013 CrysAlis171 .NET)
(compiled Feb  1 2013,16:14:44)
Empirical absorption correction using spherical harmonics,
 implemented in SCALE3 ABSPACK scaling algorithm.
;
_exptl_crystal_colour 'clear light colourless'
_exptl_crystal_density_diffrn 1.295
_exptl_crystal_description block
_exptl_crystal_F_000 864
_exptl_crystal_size_max 0.25
_exptl_crystal_size_mid 0.24
_exptl_crystal_size_min 0.22
_refine_diff_density_max 0.165
_refine_diff_density_min -0.193
_refine_diff_density_rms 0.045
_refine_ls_abs_structure_details
;
 Flack x determined using 409 quotients [(I+)-(I-)]/[(I+)+(I-)]
 (Parsons and Flack (2004), Acta Cryst. A60, s61).
;
_refine_ls_abs_structure_Flack -0.4(10)
_refine_ls_extinction_coef 0.0078(18)
_refine_ls_extinction_expression Fc^*^=kFc[1+0.001xFc^2^\l^3^/sin(2\q)]^-1/4^
_refine_ls_extinction_method SHELXL
_refine_ls_goodness_of_fit_ref 1.046
_refine_ls_hydrogen_treatment constr
_refine_ls_matrix_type full
_refine_ls_number_parameters 275
_refine_ls_number_reflns 4303
_refine_ls_number_restraints 0
_refine_ls_restrained_S_all 1.046
_refine_ls_R_factor_all 0.1856
_refine_ls_R_factor_gt 0.0739
_refine_ls_shift/su_max 0.000
_refine_ls_shift/su_mean 0.000
_refine_ls_structure_factor_coef Fsqd
_refine_ls_weighting_details
;
 w=1/[\s^2^(Fo^2^)+(0.0474P)^2^+0.1238P]
 where P=(Fo^2^+2Fc^2^)/3
;
_refine_ls_weighting_scheme calc
_refine_ls_wR_factor_gt 0.1471
_refine_ls_wR_factor_ref 0.2147
_reflns_Friedel_coverage 0.542
_reflns_Friedel_fraction_full 0.830
_reflns_Friedel_fraction_max 0.660
_reflns_number_gt 1668
_reflns_number_total 4303
_reflns_threshold_expression 'I > 2\s(I)'
_cod_data_source_file c7ra03588h2.cif
_cod_data_source_block gy_455
_cod_original_cell_volume 2110.0(4)
_cod_database_code 7228339
_shelxl_version_number 2013-2
_shelx_space_group_comment
;
The symmetry employed for this shelxl refinement is uniquely defined
by the following loop, which should always be used as a source of
symmetry information in preference to the above space-group names.
They are only intended as comments.
;
_reflns_odcompleteness_completeness 99.61
_reflns_odcompleteness_iscentric 1
_reflns_odcompleteness_theta 26.32
_olex2_refinement_description
;
1. Fixed Uiso
 At 1.2 times of:
  All C(H) groups, All C(H,H) groups
 At 1.5 times of:
  All C(H,H,H) groups
2.a Ternary CH refined with riding coordinates:
 C13(H13)
2.b Secondary CH2 refined with riding coordinates:
 C17(H17A,H17B), C18(H18A,H18B), C19(H19A,H19B)
2.c Aromatic/amide H refined with riding coordinates:
 C1(H1), C2(H2), C4(H4), C5(H5), C10(H10), C11(H11)
2.d Idealised Me refined as rotating group:
 C21(H21A,H21B,H21C), C22(H22A,H22B,H22C), C23(H23A,H23B,H23C)
;
_olex2_submission_special_instructions 'No special instructions were received'

loop_
_space_group_symop_operation_xyz
'x, y, z'
'-x+1/2, -y, z+1/2'
'x+1/2, -y+1/2, -z'
'-x, y+1/2, -z+1/2'

loop_
_atom_site_label
_atom_site_type_symbol
_atom_site_fract_x
_atom_site_fract_y
_atom_site_fract_z
_atom_site_U_iso_or_equiv
_atom_site_adp_type
_atom_site_occupancy
_atom_site_site_symmetry_order
_atom_site_calc_flag
_atom_site_refinement_flags_posn
O1 O 0.1542(14) 1.1581(4) 0.0756(3) 0.135(3) Uani 1 1 d .
O2 O 0.1960(10) 1.1736(3) 0.1789(3) 0.0860(17) Uani 1 1 d .
O3 O 0.8160(12) 1.0527(4) 0.2784(3) 0.0997(19) Uani 1 1 d .
O4 O 0.4774(9) 0.8695(3) 0.1586(2) 0.0727(14) Uani 1 1 d .
O5 O 0.3454(11) 0.7691(3) 0.1036(3) 0.0916(18) Uani 1 1 d .
F1 F -0.5806(13) 1.4174(4) 0.1391(3) 0.183(3) Uani 1 1 d .
N1 N 0.3797(13) 1.1168(4) 0.1755(3) 0.085(2) Uani 1 1 d .
C1 C -0.1778(19) 1.2801(5) 0.0760(4) 0.100(3) Uani 1 1 d .
H1 H -0.1226 1.2630 0.0376 0.120 Uiso 1 1 calc R
C2 C -0.348(2) 1.3371(6) 0.0780(4) 0.113(3) Uani 1 1 d .
H2 H -0.4101 1.3588 0.0420 0.136 Uiso 1 1 calc R
C3 C -0.4187(19) 1.3598(6) 0.1361(5) 0.112(4) Uani 1 1 d .
C4 C -0.3356(17) 1.3293(5) 0.1900(4) 0.100(3) Uani 1 1 d .
H4 H -0.3917 1.3462 0.2284 0.120 Uiso 1 1 calc R
C5 C -0.1680(17) 1.2734(5) 0.1865(4) 0.089(3) Uani 1 1 d .
H5 H -0.1068 1.2521 0.2229 0.107 Uiso 1 1 calc R
C6 C -0.0892(15) 1.2483(5) 0.1298(4) 0.076(2) Uani 1 1 d .
C7 C 0.0956(18) 1.1898(6) 0.1220(4) 0.093(3) Uani 1 1 d .
C8 C 0.4771(17) 1.1079(5) 0.2290(4) 0.082(2) Uani 1 1 d .
C9 C 0.6507(15) 1.0476(5) 0.2309(4) 0.079(2) Uani 1 1 d .
C10 C 0.9525(18) 0.9881(6) 0.2733(4) 0.101(3) Uani 1 1 d .
H10 H 1.0788 0.9769 0.2991 0.121 Uiso 1 1 calc R
C11 C 0.8803(15) 0.9429(6) 0.2259(4) 0.097(3) Uani 1 1 d .
H11 H 0.9470 0.8962 0.2135 0.117 Uiso 1 1 calc R
C12 C 0.6812(14) 0.9802(5) 0.1982(4) 0.073(2) Uani 1 1 d .
C13 C 0.5386(12) 0.9512(4) 0.1458(3) 0.067(2) Uani 1 1 d .
H13 H 0.3927 0.9812 0.1449 0.081 Uiso 1 1 calc R
C14 C 0.4347(14) 0.8333(5) 0.1030(4) 0.071(2) Uani 1 1 d .
C15 C 0.5033(14) 0.8840(4) 0.0519(3) 0.0633(19) Uani 1 1 d .
C16 C 0.4381(14) 0.8804(5) -0.0069(4) 0.072(2) Uani 1 1 d .
C17 C 0.4891(18) 0.9453(6) -0.0512(4) 0.100(3) Uani 1 1 d .
H17A H 0.3410 0.9673 -0.0647 0.120 Uiso 1 1 calc R
H17B H 0.5650 0.9237 -0.0878 0.120 Uiso 1 1 calc R
C18 C 0.6414(19) 1.0109(6) -0.0264(4) 0.104(3) Uani 1 1 d .
H18A H 0.6082 1.0579 -0.0496 0.125 Uiso 1 1 calc R
H18B H 0.8051 0.9979 -0.0328 0.125 Uiso 1 1 calc R
C19 C 0.5973(17) 1.0252(5) 0.0431(4) 0.088(3) Uani 1 1 d .
H19A H 0.7009 1.0657 0.0581 0.106 Uiso 1 1 calc R
H19B H 0.4369 1.0421 0.0493 0.106 Uiso 1 1 calc R
C20 C 0.6411(12) 0.9507(4) 0.0794(3) 0.0645(19) Uani 1 1 d .
C21 C 0.4181(18) 1.1541(5) 0.2869(4) 0.106(3) Uani 1 1 d .
H21A H 0.4323 1.2084 0.2780 0.159 Uiso 1 1 calc GR
H21B H 0.5241 1.1403 0.3198 0.159 Uiso 1 1 calc GR
H21C H 0.2604 1.1428 0.2995 0.159 Uiso 1 1 calc GR
C22 C 0.9042(12) 0.9297(6) 0.0795(4) 0.098(3) Uani 1 1 d .
H22A H 0.9280 0.8835 0.1038 0.148 Uiso 1 1 calc GR
H22B H 0.9922 0.9716 0.0974 0.148 Uiso 1 1 calc GR
H22C H 0.9557 0.9209 0.0375 0.148 Uiso 1 1 calc GR
C23 C 0.2957(17) 0.8145(5) -0.0348(4) 0.102(3) Uani 1 1 d .
H23A H 0.2766 0.7742 -0.0044 0.152 Uiso 1 1 calc GR
H23B H 0.3759 0.7941 -0.0706 0.152 Uiso 1 1 calc GR
H23C H 0.1446 0.8335 -0.0472 0.152 Uiso 1 1 calc GR

loop_
_atom_site_aniso_label
_atom_site_aniso_U_11
_atom_site_aniso_U_22
_atom_site_aniso_U_33
_atom_site_aniso_U_23
_atom_site_aniso_U_13
_atom_site_aniso_U_12
O1 0.180(7) 0.163(7) 0.063(4) -0.027(5) -0.007(5) 0.078(6)
O2 0.115(4) 0.076(3) 0.068(4) -0.011(3) -0.003(4) 0.015(3)
O3 0.110(4) 0.113(5) 0.076(4) -0.012(4) -0.028(4) -0.008(4)
O4 0.086(3) 0.072(3) 0.061(3) -0.001(3) 0.000(3) -0.005(3)
O5 0.122(5) 0.060(3) 0.092(4) 0.003(3) -0.011(4) 0.000(3)
F1 0.226(7) 0.224(7) 0.101(4) -0.005(5) -0.024(5) 0.144(7)
N1 0.114(5) 0.078(4) 0.064(4) -0.010(4) -0.004(4) 0.019(4)
C1 0.140(8) 0.104(7) 0.057(5) -0.004(5) -0.006(6) 0.034(7)
C2 0.154(9) 0.124(8) 0.061(6) -0.007(6) -0.017(7) 0.044(8)
C3 0.135(8) 0.115(8) 0.088(7) 0.003(7) -0.021(7) 0.053(7)
C4 0.124(8) 0.103(7) 0.073(6) -0.011(6) 0.003(6) 0.044(7)
C5 0.126(8) 0.081(5) 0.060(5) -0.002(5) -0.009(6) 0.005(6)
C6 0.096(6) 0.073(5) 0.058(5) -0.009(4) -0.005(5) 0.010(5)
C7 0.128(8) 0.099(7) 0.051(5) -0.004(5) -0.013(5) 0.018(6)
C8 0.101(6) 0.076(5) 0.068(5) -0.015(5) -0.008(6) -0.006(5)
C9 0.085(5) 0.093(6) 0.061(5) -0.010(5) -0.023(5) -0.002(5)
C10 0.108(8) 0.109(7) 0.086(7) -0.006(6) -0.027(6) 0.023(6)
C11 0.096(7) 0.119(7) 0.077(6) -0.022(6) -0.014(6) 0.012(6)
C12 0.064(5) 0.085(5) 0.069(5) -0.004(5) -0.016(4) 0.007(4)
C13 0.069(4) 0.073(5) 0.059(5) -0.010(4) -0.008(4) -0.008(4)
C14 0.081(5) 0.072(5) 0.061(5) 0.002(4) -0.008(4) 0.017(4)
C15 0.075(4) 0.066(4) 0.050(4) 0.001(4) -0.001(4) 0.011(4)
C16 0.079(5) 0.076(5) 0.062(5) 0.002(4) 0.004(4) 0.008(4)
C17 0.131(8) 0.114(7) 0.056(5) 0.005(5) 0.005(6) -0.006(7)
C18 0.136(9) 0.103(6) 0.074(6) 0.013(6) 0.018(7) -0.027(7)
C19 0.108(6) 0.082(6) 0.075(5) 0.008(5) 0.003(6) -0.014(5)
C20 0.063(4) 0.070(4) 0.060(4) -0.001(4) 0.004(4) -0.010(4)
C21 0.142(9) 0.109(7) 0.066(5) -0.022(5) -0.007(6) 0.003(7)
C22 0.060(5) 0.146(8) 0.089(6) -0.024(6) -0.006(5) 0.001(5)
C23 0.124(8) 0.097(6) 0.084(7) -0.022(6) -0.016(6) -0.010(6)

loop_
_atom_type_symbol
_atom_type_description
_atom_type_scat_dispersion_real
_atom_type_scat_dispersion_imag
_atom_type_scat_source
C C 0.0033 0.0016 'International Tables Vol C Tables 4.2.6.8 and 6.1.1.4'
H H 0.0000 0.0000 'International Tables Vol C Tables 4.2.6.8 and 6.1.1.4'
F F 0.0171 0.0103 'International Tables Vol C Tables 4.2.6.8 and 6.1.1.4'
N N 0.0061 0.0033 'International Tables Vol C Tables 4.2.6.8 and 6.1.1.4'
O O 0.0106 0.0060 'International Tables Vol C Tables 4.2.6.8 and 6.1.1.4'

loop_
_geom_angle_atom_site_label_1
_geom_angle_atom_site_label_2
_geom_angle_atom_site_label_3
_geom_angle
C7 O2 N1 113.3(6)
C10 O3 C9 106.1(7)
C14 O4 C13 108.4(6)
C8 N1 O2 110.6(7)
C2 C1 H1 119.5
C6 C1 H1 119.5
C6 C1 C2 121.1(9)
C1 C2 H2 121.9
C3 C2 C1 116.1(9)
C3 C2 H2 121.9
F1 C3 C2 117.0(9)
C4 C3 F1 118.9(10)
C4 C3 C2 124.2(9)
C3 C4 H4 120.8
C3 C4 C5 118.4(9)
C5 C4 H4 120.8
C4 C5 H5 119.9
C4 C5 C6 120.3(9)
C6 C5 H5 119.9
C1 C6 C7 116.3(8)
C5 C6 C1 120.0(8)
C5 C6 C7 123.7(8)
O1 C7 O2 122.3(9)
O1 C7 C6 128.0(9)
O2 C7 C6 109.7(7)
N1 C8 C9 114.2(8)
N1 C8 C21 125.0(8)
C9 C8 C21 120.8(8)
O3 C9 C8 116.3(8)
C12 C9 O3 110.0(8)
C12 C9 C8 133.5(8)
O3 C10 H10 124.5
C11 C10 O3 111.1(9)
C11 C10 H10 124.5
C10 C11 H11 126.4
C10 C11 C12 107.1(8)
C12 C11 H11 126.4
C9 C12 C11 105.7(7)
C9 C12 C13 127.4(7)
C11 C12 C13 126.9(7)
O4 C13 H13 107.8
O4 C13 C20 104.8(5)
C12 C13 O4 108.2(6)
C12 C13 H13 107.8
C12 C13 C20 119.8(6)
C20 C13 H13 107.8
O4 C14 C15 109.5(7)
O5 C14 O4 118.6(7)
O5 C14 C15 131.8(8)
C14 C15 C20 107.6(6)
C16 C15 C14 128.0(8)
C16 C15 C20 123.9(7)
C15 C16 C17 121.2(8)
C15 C16 C23 124.4(8)
C17 C16 C23 114.3(7)
C16 C17 H17A 108.2
C16 C17 H17B 108.2
C16 C17 C18 116.4(7)
H17A C17 H17B 107.3
C18 C17 H17A 108.2
C18 C17 H17B 108.2
C17 C18 H18A 109.3
C17 C18 H18B 109.3
C17 C18 C19 111.4(7)
H18A C18 H18B 108.0
C19 C18 H18A 109.3
C19 C18 H18B 109.3
C18 C19 H19A 109.8
C18 C19 H19B 109.8
H19A C19 H19B 108.2
C20 C19 C18 109.5(7)
C20 C19 H19A 109.8
C20 C19 H19B 109.8
C13 C20 C22 111.7(7)
C15 C20 C13 99.7(6)
C15 C20 C19 110.8(6)
C15 C20 C22 109.2(6)
C19 C20 C13 113.9(6)
C19 C20 C22 111.0(7)
C8 C21 H21A 109.5
C8 C21 H21B 109.5
C8 C21 H21C 109.5
H21A C21 H21B 109.5
H21A C21 H21C 109.5
H21B C21 H21C 109.5
C20 C22 H22A 109.5
C20 C22 H22B 109.5
C20 C22 H22C 109.5
H22A C22 H22B 109.5
H22A C22 H22C 109.5
H22B C22 H22C 109.5
C16 C23 H23A 109.5
C16 C23 H23B 109.5
C16 C23 H23C 109.5
H23A C23 H23B 109.5
H23A C23 H23C 109.5
H23B C23 H23C 109.5

loop_
_geom_bond_atom_site_label_1
_geom_bond_atom_site_label_2
_geom_bond_distance
O1 C7 1.183(9)
O2 N1 1.437(8)
O2 C7 1.376(9)
O3 C9 1.391(9)
O3 C10 1.363(10)
O4 C13 1.477(8)
O4 C14 1.368(8)
O5 C14 1.219(9)
F1 C3 1.359(10)
N1 C8 1.284(9)
C1 H1 0.9300
C1 C2 1.381(12)
C1 C6 1.374(11)
C2 H2 0.9300
C2 C3 1.367(12)
C3 C4 1.354(12)
C4 H4 0.9300
C4 C5 1.360(11)
C5 H5 0.9300
C5 C6 1.367(10)
C6 C7 1.469(11)
C8 C9 1.436(11)
C8 C21 1.513(10)
C9 C12 1.368(10)
C10 H10 0.9300
C10 C11 1.345(11)
C11 H11 0.9300
C11 C12 1.435(11)
C12 C13 1.474(9)
C13 H13 0.9800
C13 C20 1.540(9)
C14 C15 1.455(10)
C15 C16 1.314(9)
C15 C20 1.513(10)
C16 C17 1.498(10)
C16 C23 1.520(10)
C17 H17A 0.9700
C17 H17B 0.9700
C17 C18 1.521(11)
C18 H18A 0.9700
C18 H18B 0.9700
C18 C19 1.532(10)
C19 H19A 0.9700
C19 H19B 0.9700
C19 C20 1.523(10)
C20 C22 1.545(10)
C21 H21A 0.9600
C21 H21B 0.9600
C21 H21C 0.9600
C22 H22A 0.9600
C22 H22B 0.9600
C22 H22C 0.9600
C23 H23A 0.9600
C23 H23B 0.9600
C23 H23C 0.9600

loop_
_geom_torsion_atom_site_label_1
_geom_torsion_atom_site_label_2
_geom_torsion_atom_site_label_3
_geom_torsion_atom_site_label_4
_geom_torsion
O2 N1 C8 C9 175.4(6)
O2 N1 C8 C21 -3.6(12)
O3 C9 C12 C11 -1.8(10)
O3 C9 C12 C13 177.7(7)
O3 C10 C11 C12 -0.4(11)
O4 C13 C20 C15 30.9(6)
O4 C13 C20 C19 148.9(6)
O4 C13 C20 C22 -84.3(7)
O4 C14 C15 C16 -160.9(8)
O4 C14 C15 C20 11.4(8)
O5 C14 C15 C16 16.8(15)
O5 C14 C15 C20 -170.9(8)
F1 C3 C4 C5 -177.9(9)
N1 O2 C7 O1 1.5(14)
N1 O2 C7 C6 -179.8(6)
N1 C8 C9 O3 158.1(8)
N1 C8 C9 C12 -28.3(15)
C1 C2 C3 F1 178.1(10)
C1 C2 C3 C4 -0.9(18)
C1 C6 C7 O1 -12.2(16)
C1 C6 C7 O2 169.2(8)
C2 C1 C6 C5 -0.4(15)
C2 C1 C6 C7 -178.3(9)
C2 C3 C4 C5 1.1(18)
C3 C4 C5 C6 -0.9(14)
C4 C5 C6 C1 0.6(14)
C4 C5 C6 C7 178.3(9)
C5 C6 C7 O1 170.0(11)
C5 C6 C7 O2 -8.6(13)
C6 C1 C2 C3 0.6(16)
C7 O2 N1 C8 175.7(8)
C8 C9 C12 C11 -175.7(10)
C8 C9 C12 C13 3.8(16)
C9 O3 C10 C11 -0.7(11)
C9 C12 C13 O4 -131.1(8)
C9 C12 C13 C20 109.1(10)
C10 O3 C9 C8 176.6(8)
C10 O3 C9 C12 1.6(10)
C10 C11 C12 C9 1.3(10)
C10 C11 C12 C13 -178.1(8)
C11 C12 C13 O4 48.3(10)
C11 C12 C13 C20 -71.6(11)
C12 C13 C20 C15 152.5(7)
C12 C13 C20 C19 -89.5(8)
C12 C13 C20 C22 37.2(10)
C13 O4 C14 O5 -168.4(7)
C13 O4 C14 C15 9.6(8)
C14 O4 C13 C12 -155.2(6)
C14 O4 C13 C20 -26.3(7)
C14 C15 C16 C17 168.6(8)
C14 C15 C16 C23 -7.6(14)
C14 C15 C20 C13 -25.9(7)
C14 C15 C20 C19 -146.2(7)
C14 C15 C20 C22 91.2(8)
C15 C16 C17 C18 6.3(13)
C16 C15 C20 C13 146.8(8)
C16 C15 C20 C19 26.5(11)
C16 C15 C20 C22 -96.1(9)
C16 C17 C18 C19 -33.9(13)
C17 C18 C19 C20 57.1(11)
C18 C19 C20 C13 -164.0(7)
C18 C19 C20 C15 -52.5(10)
C18 C19 C20 C22 69.0(9)
C20 C15 C16 C17 -2.6(13)
C20 C15 C16 C23 -178.8(7)
C21 C8 C9 O3 -22.9(12)
C21 C8 C9 C12 150.7(9)
C23 C16 C17 C18 -177.1(8)
